data_4313877
loop_
_publ_author_name
'Indrani Pal'
'Swati Dutta'
'Falguni Basuli'
'Savitha Goverdhan'
'Shie-Ming Peng'
'Gene-Hsiang Lee'
'Samaresh Bhattacharya'

_publ_section_title
;
 Unprecedented Chemical Transformation of Semicarbazones Mediated by
 Wilkinson's Catalyst
;
_journal_name_full 'Inorganic Chemistry'
_journal_page_first 4338
_journal_page_last 4345
_journal_paper_doi 10.1021/ic034247j
_journal_volume 42
_journal_year 2003
_chemical_formula_sum 'C134 H124 Cl4 N6 O4 P6 Rh3'
_chemical_formula_weight 2518.74
_chemical_name_systematic
; 
 ? 
;
_space_group_IT_number 2
_symmetry_cell_setting triclinic
_symmetry_space_group_name_Hall '-P 1'
_symmetry_space_group_name_H-M 'P -1'
_atom_sites_solution_hydrogens geom
_atom_sites_solution_primary direct
_atom_sites_solution_secondary difmap
_audit_creation_method SHELXL-97
_cell_angle_alpha 112.3859(5)
_cell_angle_beta 105.4037(4)
_cell_angle_gamma 90.9540(5)
_cell_formula_units_Z 1
_cell_length_a 12.1627(1)
_cell_length_b 16.4398(2)
_cell_length_c 16.5077(2)
_cell_measurement_reflns_used all
_cell_measurement_temperature 150(1)
_cell_measurement_theta_max 27.50
_cell_measurement_theta_min 1.75
_cell_volume 2916.57(6)
_computing_cell_refinement DENZO-SMN
_computing_data_collection 'NONIUS COLLECT'
_computing_data_reduction DENZO-SMN
_computing_molecular_graphics SHELXTL
_computing_publication_material SHELXTL
_computing_structure_refinement 'SHELXL-97 (Sheldrick, 1997)'
_computing_structure_solution 'SHELXS-97 (Sheldrick, 1990)'
_diffrn_ambient_temperature 150(1)
_diffrn_measured_fraction_theta_full 0.998
_diffrn_measured_fraction_theta_max 0.998
_diffrn_measurement_device_type 'NONIUS KappaCCD'
_diffrn_measurement_method 'phi and omega scans'
_diffrn_radiation_monochromator graphite
_diffrn_radiation_source 'fine-focus sealed tube'
_diffrn_radiation_type MoK\a
_diffrn_radiation_wavelength 0.71073
_diffrn_reflns_av_R_equivalents 0.0776
_diffrn_reflns_av_sigmaI/netI 0.0715
_diffrn_reflns_limit_h_max 15
_diffrn_reflns_limit_h_min -15
_diffrn_reflns_limit_k_max 21
_diffrn_reflns_limit_k_min -21
_diffrn_reflns_limit_l_max 21
_diffrn_reflns_limit_l_min -21
_diffrn_reflns_number 69589
_diffrn_reflns_theta_full 27.50
_diffrn_reflns_theta_max 27.50
_diffrn_reflns_theta_min 1.75
_diffrn_standards_decay_% 0
_exptl_absorpt_coefficient_mu 0.652
_exptl_absorpt_correction_T_max 0.972
_exptl_absorpt_correction_T_min 0.934
_exptl_absorpt_correction_type multi-scan
_exptl_crystal_colour orange
_exptl_crystal_density_diffrn 1.434
_exptl_crystal_density_meas ?
_exptl_crystal_density_method 'not measured'
_exptl_crystal_description irregular
_exptl_crystal_F_000 1295
_exptl_crystal_size_max 0.10
_exptl_crystal_size_mid 0.10
_exptl_crystal_size_min 0.07
_refine_diff_density_max 1.115
_refine_diff_density_min -1.552
_refine_diff_density_rms 0.189
_refine_ls_extinction_coef 0.0083(5)
_refine_ls_extinction_expression Fc^*^=kFc[1+0.001xFc^2^\l^3^/sin(2\q)]^-1/4^
_refine_ls_extinction_method SHELXL
_refine_ls_goodness_of_fit_ref 1.040
_refine_ls_hydrogen_treatment mixed
_refine_ls_matrix_type full
_refine_ls_number_parameters 710
_refine_ls_number_reflns 13366
_refine_ls_number_restraints 0
_refine_ls_restrained_S_all 1.040
_refine_ls_R_factor_all 0.0919
_refine_ls_R_factor_gt 0.0530
_refine_ls_shift/su_max 0.001
_refine_ls_shift/su_mean 0.000
_refine_ls_structure_factor_coef Fsqd
_refine_ls_weighting_details 'calc w=1/[\s^2^(Fo^2^)+(0.0741P)^2^+3.3865P] where P=(Fo^2^+2Fc^2^)/3'
_refine_ls_weighting_scheme calc
_refine_ls_wR_factor_gt 0.1268
_refine_ls_wR_factor_ref 0.1494
_reflns_number_gt 9355
_reflns_number_total 13366
_reflns_threshold_expression >2sigma(I)
_cod_data_source_file ic034247jsi20030307_080218.cif
_cod_data_source_block ic8818
_cod_depositor_comments
;
The following automatic conversions were performed:

'_symmetry_cell_setting' value 'Triclinic' changed to 'triclinic'
according to the built-in table from CIF Core dictionary named
'cif_core.dic' version 2.4.1 from 2010-06-29.

Automatic conversion script
Id: cif_fix_values 1646 2011-03-28 12:23:43Z adriana 

The following automatic conversions were performed:

'_exptl_crystal_density_meas' value 'not_measured' was changed to '?'
- the value is perceived as not measured.

Automatic conversion script
Id: cif_fix_values 3008 2015-01-20 13:52:24Z robertas 
;
_cod_original_cell_volume 2916.56(6)
_cod_database_code 4313877

loop_
_symmetry_equiv_pos_as_xyz
'x, y, z'
'-x, -y, -z'

loop_
_atom_site_label
_atom_site_type_symbol
_atom_site_fract_x
_atom_site_fract_y
_atom_site_fract_z
_atom_site_U_iso_or_equiv
_atom_site_adp_type
_atom_site_occupancy
_atom_site_symmetry_multiplicity
_atom_site_calc_flag
_atom_site_refinement_flags
_atom_site_disorder_assembly
_atom_site_disorder_group
Rh1 Rh 0.11811(3) 0.314139(18) 0.126381(19) 0.02076(10) Uani 1 1 d . . .
Rh2 Rh 0.5000 0.0000 0.5000 0.03760(15) Uani 1 2 d S . .
Cl1 Cl 0.07068(9) 0.22451(6) -0.03337(6) 0.0275(2) Uani 1 1 d . . .
Cl2 Cl 0.50455(18) -0.15954(17) 0.41451(16) 0.1036(7) Uani 1 1 d . . .
P1 P -0.07573(9) 0.28071(6) 0.12112(7) 0.0230(2) Uani 1 1 d . . .
P2 P 0.30926(9) 0.34541(6) 0.12534(7) 0.0227(2) Uani 1 1 d . . .
P3 P 0.66766(11) 0.03339(8) 0.47046(8) 0.0413(3) Uani 1 1 d . . .
O1 O 0.0748(2) 0.42093(16) 0.10175(17) 0.0272(6) Uani 1 1 d . . .
O2 O 0.1591(2) 0.20996(16) 0.16112(18) 0.0253(6) Uani 1 1 d . . .
N1 N 0.1666(3) 0.3772(2) 0.2611(2) 0.0256(7) Uani 1 1 d . . .
N2 N 0.2000(3) 0.3228(2) 0.3086(2) 0.0300(8) Uani 1 1 d . . .
N3 N 0.2167(3) 0.1774(2) 0.2873(2) 0.0367(9) Uani 1 1 d . . .
C1 C 0.0810(3) 0.4991(2) 0.1688(3) 0.0267(8) Uani 1 1 d . . .
C2 C 0.0366(4) 0.5653(3) 0.1387(3) 0.0321(9) Uani 1 1 d . . .
H2B H 0.0059 0.5498 0.0748 0.039 Uiso 1 1 calc R . .
C3 C 0.0359(5) 0.6501(3) 0.1974(3) 0.0484(13) Uani 1 1 d . . .
H3A H 0.0043 0.6923 0.1746 0.058 Uiso 1 1 calc R . .
C4 C 0.0822(6) 0.6737(3) 0.2911(3) 0.0625(17) Uani 1 1 d . . .
H4A H 0.0837 0.7327 0.3332 0.075 Uiso 1 1 calc R . .
C5 C 0.1256(5) 0.6110(3) 0.3220(3) 0.0479(13) Uani 1 1 d . . .
H5A H 0.1574 0.6285 0.3862 0.057 Uiso 1 1 calc R . .
C6 C 0.1257(4) 0.5218(3) 0.2640(3) 0.0290(9) Uani 1 1 d . . .
C7 C 0.1693(3) 0.4619(3) 0.3082(3) 0.0264(8) Uani 1 1 d . . .
C8 C 0.2139(4) 0.4973(3) 0.4115(3) 0.0363(10) Uani 1 1 d . . .
H8A H 0.2396 0.4492 0.4300 0.054 Uiso 1 1 calc R . .
H8B H 0.1523 0.5216 0.4379 0.054 Uiso 1 1 calc R . .
H8C H 0.2786 0.5442 0.4337 0.054 Uiso 1 1 calc R . .
C9 C 0.1904(3) 0.2381(3) 0.2501(3) 0.0291(9) Uani 1 1 d . . .
C10 C 0.2462(5) 0.2048(4) 0.3867(3) 0.0485(13) Uani 1 1 d . . .
H10A H 0.2984 0.2616 0.4172 0.058 Uiso 1 1 calc R . .
H10B H 0.2883 0.1597 0.4034 0.058 Uiso 1 1 calc R . .
C11 C 0.1407(6) 0.2166(5) 0.4226(4) 0.0750(19) Uani 1 1 d . . .
H11A H 0.1658 0.2346 0.4892 0.113 Uiso 1 1 calc R . .
H11B H 0.0893 0.1603 0.3936 0.113 Uiso 1 1 calc R . .
H11C H 0.0997 0.2623 0.4078 0.113 Uiso 1 1 calc R . .
C12 C 0.1912(4) 0.0826(3) 0.2297(3) 0.0448(12) Uani 1 1 d . . .
H12A H 0.1453 0.0740 0.1671 0.054 Uiso 1 1 calc R . .
H12B H 0.1437 0.0539 0.2543 0.054 Uiso 1 1 calc R . .
C13 C 0.2978(5) 0.0373(4) 0.2242(4) 0.0616(15) Uani 1 1 d . . .
H13A H 0.2753 -0.0260 0.1847 0.092 Uiso 1 1 calc R . .
H13B H 0.3427 0.0440 0.2858 0.092 Uiso 1 1 calc R . .
H13C H 0.3445 0.0644 0.1987 0.092 Uiso 1 1 calc R . .
C14 C -0.1256(3) 0.3603(2) 0.2119(3) 0.0259(8) Uani 1 1 d . . .
C15 C -0.0673(4) 0.3781(3) 0.3035(3) 0.0283(9) Uani 1 1 d . . .
H15A H -0.0017 0.3499 0.3179 0.034 Uiso 1 1 calc R . .
C16 C -0.1056(4) 0.4371(3) 0.3733(3) 0.0332(10) Uani 1 1 d . . .
H16A H -0.0667 0.4484 0.4354 0.040 Uiso 1 1 calc R . .
C17 C -0.1998(4) 0.4794(3) 0.3531(3) 0.0412(11) Uani 1 1 d . . .
H17A H -0.2250 0.5201 0.4011 0.049 Uiso 1 1 calc R . .
C18 C -0.2569(4) 0.4628(3) 0.2636(3) 0.0407(11) Uani 1 1 d . . .
H18A H -0.3217 0.4920 0.2501 0.049 Uiso 1 1 calc R . .
C19 C -0.2207(4) 0.4033(3) 0.1924(3) 0.0314(9) Uani 1 1 d . . .
H19A H -0.2608 0.3922 0.1306 0.038 Uiso 1 1 calc R . .
C20 C -0.1874(3) 0.2666(3) 0.0156(3) 0.0277(9) Uani 1 1 d . . .
C21 C -0.1740(4) 0.3152(3) -0.0352(3) 0.0347(10) Uani 1 1 d . . .
H21A H -0.1070 0.3567 -0.0146 0.042 Uiso 1 1 calc R . .
C22 C -0.2582(4) 0.3029(3) -0.1155(3) 0.0452(12) Uani 1 1 d . . .
H22A H -0.2489 0.3360 -0.1502 0.054 Uiso 1 1 calc R . .
C23 C -0.3569(4) 0.2420(3) -0.1457(3) 0.0492(13) Uani 1 1 d . . .
H23A H -0.4134 0.2321 -0.2020 0.059 Uiso 1 1 calc R . .
C24 C -0.3722(4) 0.1966(3) -0.0941(3) 0.0469(12) Uani 1 1 d . . .
H24A H -0.4405 0.1567 -0.1138 0.056 Uiso 1 1 calc R . .
C25 C -0.2883(4) 0.2086(3) -0.0133(3) 0.0366(10) Uani 1 1 d . . .
H25A H -0.2997 0.1773 0.0223 0.044 Uiso 1 1 calc R . .
C26 C -0.0988(3) 0.1741(2) 0.1286(3) 0.0257(8) Uani 1 1 d . . .
C27 C -0.1221(4) 0.1640(3) 0.2023(3) 0.0302(9) Uani 1 1 d . . .
H27A H -0.1251 0.2148 0.2540 0.036 Uiso 1 1 calc R . .
C28 C -0.1409(4) 0.0795(3) 0.2008(3) 0.0356(10) Uani 1 1 d . . .
H28A H -0.1574 0.0728 0.2512 0.043 Uiso 1 1 calc R . .
C29 C -0.1355(4) 0.0053(3) 0.1258(3) 0.0371(10) Uani 1 1 d . . .
H29A H -0.1478 -0.0522 0.1251 0.045 Uiso 1 1 calc R . .
C30 C -0.1123(4) 0.0146(3) 0.0523(3) 0.0352(10) Uani 1 1 d . . .
H30A H -0.1102 -0.0366 0.0006 0.042 Uiso 1 1 calc R . .
C31 C -0.0922(4) 0.0984(3) 0.0537(3) 0.0307(9) Uani 1 1 d . . .
H31A H -0.0738 0.1046 0.0037 0.037 Uiso 1 1 calc R . .
C32 C 0.3973(3) 0.2558(3) 0.1246(3) 0.0278(9) Uani 1 1 d . . .
C33 C 0.3448(4) 0.1692(3) 0.0689(3) 0.0333(9) Uani 1 1 d . . .
H33A H 0.2653 0.1581 0.0360 0.040 Uiso 1 1 calc R . .
C34 C 0.4089(4) 0.0993(3) 0.0617(3) 0.0436(12) Uani 1 1 d . . .
H34A H 0.3734 0.0402 0.0233 0.052 Uiso 1 1 calc R . .
C35 C 0.5241(5) 0.1150(3) 0.1100(3) 0.0463(12) Uani 1 1 d . . .
H35A H 0.5673 0.0666 0.1054 0.056 Uiso 1 1 calc R . .
C36 C 0.5764(4) 0.1996(3) 0.1645(3) 0.0447(12) Uani 1 1 d . . .
H36A H 0.6560 0.2101 0.1970 0.054 Uiso 1 1 calc R . .
C37 C 0.5132(4) 0.2709(3) 0.1726(3) 0.0367(10) Uani 1 1 d . . .
H37A H 0.5495 0.3297 0.2110 0.044 Uiso 1 1 calc R . .
C38 C 0.3921(3) 0.4445(3) 0.2237(3) 0.0280(9) Uani 1 1 d . . .
C39 C 0.4072(4) 0.5242(3) 0.2138(3) 0.0365(10) Uani 1 1 d . . .
H39A H 0.3773 0.5264 0.1554 0.044 Uiso 1 1 calc R . .
C40 C 0.4659(5) 0.6004(3) 0.2891(3) 0.0470(12) Uani 1 1 d . . .
H40A H 0.4754 0.6545 0.2819 0.056 Uiso 1 1 calc R . .
C41 C 0.5101(5) 0.5978(3) 0.3732(3) 0.0492(13) Uani 1 1 d . . .
H41A H 0.5503 0.6501 0.4242 0.059 Uiso 1 1 calc R . .
C42 C 0.4963(4) 0.5192(3) 0.3844(3) 0.0431(11) Uani 1 1 d . . .
H42A H 0.5283 0.5173 0.4427 0.052 Uiso 1 1 calc R . .
C43 C 0.4353(4) 0.4428(3) 0.3100(3) 0.0351(10) Uani 1 1 d . . .
H43A H 0.4232 0.3896 0.3182 0.042 Uiso 1 1 calc R . .
C44 C 0.3280(4) 0.3681(2) 0.0293(3) 0.0265(8) Uani 1 1 d . . .
C45 C 0.2428(4) 0.4037(3) -0.0168(3) 0.0325(9) Uani 1 1 d . . .
H45A H 0.1713 0.4101 -0.0034 0.039 Uiso 1 1 calc R . .
C46 C 0.2642(4) 0.4300(3) -0.0835(3) 0.0398(11) Uani 1 1 d . . .
H46A H 0.2067 0.4546 -0.1152 0.048 Uiso 1 1 calc R . .
C47 C 0.3667(4) 0.4206(3) -0.1031(3) 0.0426(12) Uani 1 1 d . . .
H47A H 0.3800 0.4387 -0.1483 0.051 Uiso 1 1 calc R . .
C48 C 0.4510(4) 0.3850(3) -0.0574(3) 0.0404(11) Uani 1 1 d . . .
H48A H 0.5223 0.3788 -0.0710 0.049 Uiso 1 1 calc R . .
C49 C 0.4317(4) 0.3581(3) 0.0083(3) 0.0333(10) Uani 1 1 d . . .
H49A H 0.4894 0.3329 0.0391 0.040 Uiso 1 1 calc R . .
C50 C 0.6795(5) 0.1318(3) 0.4467(3) 0.0448(12) Uani 1 1 d . . .
C51 C 0.5821(6) 0.1648(4) 0.4145(4) 0.0614(16) Uani 1 1 d . . .
H51A H 0.5091 0.1375 0.4083 0.074 Uiso 1 1 calc R . .
C52 C 0.5875(7) 0.2371(4) 0.3907(4) 0.0748(19) Uani 1 1 d . . .
H52A H 0.5195 0.2591 0.3681 0.090 Uiso 1 1 calc R . .
C53 C 0.6955(7) 0.2761(4) 0.4010(4) 0.070(2) Uani 1 1 d . . .
H53A H 0.7010 0.3265 0.3867 0.084 Uiso 1 1 calc R . .
C54 C 0.7949(6) 0.2433(4) 0.4316(4) 0.0657(18) Uani 1 1 d . . .
H54A H 0.8677 0.2694 0.4361 0.079 Uiso 1 1 calc R . .
C55 C 0.7869(5) 0.1731(3) 0.4552(3) 0.0536(14) Uani 1 1 d . . .
H55A H 0.8551 0.1514 0.4779 0.064 Uiso 1 1 calc R . .
C56 C 0.7912(4) 0.0531(3) 0.5692(3) 0.0447(12) Uani 1 1 d . . .
C57 C 0.7781(5) 0.0977(3) 0.6555(3) 0.0433(11) Uani 1 1 d . . .
H57A H 0.7046 0.1127 0.6611 0.052 Uiso 1 1 calc R . .
C58 C 0.8706(5) 0.1208(3) 0.7338(3) 0.0450(12) Uani 1 1 d . . .
H58A H 0.8607 0.1525 0.7924 0.054 Uiso 1 1 calc R . .
C59 C 0.9754(5) 0.0980(3) 0.7266(4) 0.0526(13) Uani 1 1 d . . .
H59A H 1.0394 0.1163 0.7802 0.063 Uiso 1 1 calc R . .
C60 C 0.9898(5) 0.0492(4) 0.6433(4) 0.0675(17) Uani 1 1 d . . .
H60A H 1.0620 0.0297 0.6391 0.081 Uiso 1 1 calc R . .
C61 C 0.8978(5) 0.0282(4) 0.5646(4) 0.0664(17) Uani 1 1 d . . .
H61A H 0.9087 -0.0041 0.5065 0.080 Uiso 1 1 calc R . .
C62 C 0.6984(4) -0.0528(3) 0.3715(3) 0.0451(12) Uani 1 1 d . . .
C63 C 0.7365(5) -0.1308(4) 0.3773(4) 0.0611(15) Uani 1 1 d . . .
H63A H 0.7501 -0.1380 0.4334 0.073 Uiso 1 1 calc R . .
C64 C 0.7543(6) -0.1970(4) 0.3021(4) 0.0716(18) Uani 1 1 d . . .
H64A H 0.7826 -0.2491 0.3065 0.086 Uiso 1 1 calc R . .
C65 C 0.7304(6) -0.1867(4) 0.2195(4) 0.0693(18) Uani 1 1 d . . .
H65A H 0.7421 -0.2326 0.1674 0.083 Uiso 1 1 calc R . .
C66 C 0.6903(5) -0.1118(4) 0.2117(4) 0.0558(15) Uani 1 1 d . . .
H66A H 0.6740 -0.1061 0.1546 0.067 Uiso 1 1 calc R . .
C67 C 0.6737(4) -0.0438(4) 0.2881(3) 0.0482(13) Uani 1 1 d . . .
H67A H 0.6456 0.0083 0.2833 0.058 Uiso 1 1 calc R . .

loop_
_atom_site_aniso_label
_atom_site_aniso_U_11
_atom_site_aniso_U_22
_atom_site_aniso_U_33
_atom_site_aniso_U_23
_atom_site_aniso_U_13
_atom_site_aniso_U_12
Rh1 0.02347(18) 0.02087(16) 0.01761(16) 0.00741(12) 0.00601(12) 0.00197(11)
Rh2 0.0445(3) 0.0370(3) 0.0275(3) 0.0108(2) 0.0085(2) -0.0079(2)
Cl1 0.0324(5) 0.0267(5) 0.0206(5) 0.0071(4) 0.0069(4) 0.0032(4)
Cl2 0.0828(14) 0.148(2) 0.0992(15) 0.0702(15) 0.0278(12) 0.0027(13)
P1 0.0241(5) 0.0240(5) 0.0196(5) 0.0077(4) 0.0060(4) 0.0016(4)
P2 0.0251(5) 0.0220(5) 0.0216(5) 0.0084(4) 0.0080(4) 0.0023(4)
P3 0.0446(7) 0.0433(7) 0.0293(6) 0.0096(5) 0.0087(5) -0.0106(5)
O1 0.0360(16) 0.0235(13) 0.0199(14) 0.0074(11) 0.0067(12) 0.0048(11)
O2 0.0287(15) 0.0243(13) 0.0225(14) 0.0099(11) 0.0060(12) 0.0022(11)
N1 0.0276(18) 0.0323(18) 0.0194(16) 0.0129(14) 0.0073(14) 0.0005(14)
N2 0.035(2) 0.0341(19) 0.0214(17) 0.0133(15) 0.0062(15) 0.0046(15)
N3 0.045(2) 0.0335(19) 0.032(2) 0.0181(16) 0.0042(17) 0.0057(16)
C1 0.029(2) 0.0230(19) 0.027(2) 0.0065(16) 0.0117(17) -0.0001(16)
C2 0.043(3) 0.029(2) 0.025(2) 0.0113(17) 0.0095(19) 0.0046(18)
C3 0.078(4) 0.028(2) 0.039(3) 0.014(2) 0.015(3) 0.015(2)
C4 0.122(5) 0.021(2) 0.034(3) 0.005(2) 0.015(3) 0.010(3)
C5 0.080(4) 0.032(2) 0.026(2) 0.0078(19) 0.012(2) 0.003(2)
C6 0.035(2) 0.025(2) 0.024(2) 0.0072(16) 0.0085(18) -0.0008(17)
C7 0.026(2) 0.028(2) 0.0197(19) 0.0054(16) 0.0055(16) 0.0000(16)
C8 0.047(3) 0.035(2) 0.016(2) 0.0034(17) 0.0045(19) 0.0031(19)
C9 0.027(2) 0.036(2) 0.027(2) 0.0159(18) 0.0067(18) 0.0029(17)
C10 0.060(3) 0.056(3) 0.033(3) 0.026(2) 0.007(2) 0.015(3)
C11 0.096(5) 0.096(5) 0.064(4) 0.052(4) 0.039(4) 0.029(4)
C12 0.057(3) 0.031(2) 0.043(3) 0.020(2) 0.002(2) 0.001(2)
C13 0.080(4) 0.044(3) 0.068(4) 0.021(3) 0.034(3) 0.014(3)
C14 0.029(2) 0.0233(19) 0.028(2) 0.0094(16) 0.0128(18) 0.0000(16)
C15 0.026(2) 0.030(2) 0.028(2) 0.0104(17) 0.0095(18) -0.0018(16)
C16 0.038(3) 0.038(2) 0.022(2) 0.0089(17) 0.0113(19) -0.0019(19)
C17 0.054(3) 0.037(2) 0.032(3) 0.0053(19) 0.023(2) 0.007(2)
C18 0.047(3) 0.043(3) 0.038(3) 0.018(2) 0.018(2) 0.017(2)
C19 0.034(2) 0.036(2) 0.026(2) 0.0137(18) 0.0099(18) 0.0064(18)
C20 0.025(2) 0.033(2) 0.021(2) 0.0067(16) 0.0055(17) 0.0071(16)
C21 0.035(2) 0.042(2) 0.029(2) 0.0157(19) 0.0098(19) 0.0113(19)
C22 0.038(3) 0.068(3) 0.035(3) 0.026(2) 0.010(2) 0.023(2)
C23 0.043(3) 0.061(3) 0.030(3) 0.009(2) 0.002(2) 0.022(2)
C24 0.030(3) 0.045(3) 0.047(3) 0.008(2) -0.002(2) 0.004(2)
C25 0.029(2) 0.037(2) 0.035(2) 0.0092(19) 0.0034(19) 0.0002(18)
C26 0.022(2) 0.026(2) 0.027(2) 0.0095(16) 0.0037(16) 0.0011(15)
C27 0.029(2) 0.030(2) 0.031(2) 0.0117(18) 0.0098(18) 0.0034(17)
C28 0.040(3) 0.036(2) 0.039(3) 0.020(2) 0.016(2) 0.0018(19)
C29 0.038(3) 0.026(2) 0.048(3) 0.016(2) 0.013(2) 0.0013(18)
C30 0.037(3) 0.026(2) 0.039(3) 0.0077(18) 0.015(2) 0.0006(18)
C31 0.030(2) 0.030(2) 0.032(2) 0.0102(17) 0.0122(19) -0.0005(17)
C32 0.028(2) 0.031(2) 0.029(2) 0.0140(17) 0.0121(18) 0.0064(17)
C33 0.031(2) 0.033(2) 0.035(2) 0.0114(19) 0.0115(19) 0.0058(18)
C34 0.055(3) 0.031(2) 0.047(3) 0.012(2) 0.022(2) 0.014(2)
C35 0.053(3) 0.046(3) 0.050(3) 0.023(2) 0.024(3) 0.028(2)
C36 0.037(3) 0.060(3) 0.041(3) 0.023(2) 0.013(2) 0.020(2)
C37 0.032(2) 0.039(2) 0.038(3) 0.015(2) 0.010(2) 0.0053(19)
C38 0.023(2) 0.032(2) 0.028(2) 0.0095(17) 0.0094(17) 0.0027(16)
C39 0.042(3) 0.031(2) 0.032(2) 0.0102(18) 0.007(2) -0.0005(19)
C40 0.059(3) 0.030(2) 0.044(3) 0.009(2) 0.012(3) -0.009(2)
C41 0.051(3) 0.043(3) 0.035(3) -0.002(2) 0.009(2) -0.012(2)
C42 0.038(3) 0.058(3) 0.024(2) 0.011(2) 0.003(2) -0.001(2)
C43 0.035(2) 0.039(2) 0.028(2) 0.0110(19) 0.0083(19) -0.0027(19)
C44 0.033(2) 0.0206(19) 0.023(2) 0.0070(15) 0.0075(17) -0.0005(16)
C45 0.034(2) 0.035(2) 0.032(2) 0.0158(19) 0.0119(19) 0.0039(18)
C46 0.046(3) 0.043(3) 0.037(3) 0.024(2) 0.012(2) 0.005(2)
C47 0.059(3) 0.043(3) 0.037(3) 0.022(2) 0.022(2) -0.001(2)
C48 0.047(3) 0.041(3) 0.040(3) 0.016(2) 0.025(2) 0.003(2)
C49 0.036(2) 0.034(2) 0.036(2) 0.0167(19) 0.015(2) 0.0054(18)
C50 0.060(3) 0.044(3) 0.024(2) 0.009(2) 0.009(2) -0.010(2)
C51 0.078(4) 0.061(4) 0.048(3) 0.026(3) 0.019(3) -0.010(3)
C52 0.106(6) 0.071(4) 0.056(4) 0.039(3) 0.016(4) 0.006(4)
C53 0.131(7) 0.036(3) 0.043(3) 0.012(2) 0.033(4) -0.016(3)
C54 0.097(5) 0.055(3) 0.034(3) 0.009(3) 0.018(3) -0.029(3)
C55 0.066(4) 0.051(3) 0.032(3) 0.006(2) 0.013(3) -0.018(3)
C56 0.045(3) 0.043(3) 0.035(3) 0.007(2) 0.007(2) -0.006(2)
C57 0.052(3) 0.043(3) 0.035(3) 0.016(2) 0.011(2) -0.001(2)
C58 0.055(3) 0.041(3) 0.035(3) 0.017(2) 0.004(2) -0.003(2)
C59 0.057(4) 0.048(3) 0.038(3) 0.009(2) 0.004(3) 0.003(2)
C60 0.044(3) 0.092(4) 0.043(3) 0.005(3) 0.008(3) 0.012(3)
C61 0.050(4) 0.090(4) 0.034(3) 0.000(3) 0.012(3) 0.006(3)
C62 0.043(3) 0.047(3) 0.033(3) 0.006(2) 0.009(2) -0.013(2)
C63 0.080(4) 0.047(3) 0.042(3) 0.008(2) 0.012(3) -0.005(3)
C64 0.090(5) 0.054(4) 0.054(4) 0.007(3) 0.018(3) -0.003(3)
C65 0.069(4) 0.058(4) 0.056(4) -0.006(3) 0.021(3) -0.014(3)
C66 0.046(3) 0.072(4) 0.033(3) 0.007(3) 0.008(2) -0.023(3)
C67 0.040(3) 0.056(3) 0.036(3) 0.008(2) 0.008(2) -0.016(2)

loop_
_atom_type_symbol
_atom_type_description
_atom_type_scat_dispersion_real
_atom_type_scat_dispersion_imag
_atom_type_scat_source
C C 0.0033 0.0016 'International Tables Vol C Tables 4.2.6.8 and 6.1.1.4'
H H 0.0000 0.0000 'International Tables Vol C Tables 4.2.6.8 and 6.1.1.4'
N N 0.0061 0.0033 'International Tables Vol C Tables 4.2.6.8 and 6.1.1.4'
O O 0.0106 0.0060 'International Tables Vol C Tables 4.2.6.8 and 6.1.1.4'
P P 0.1023 0.0942 'International Tables Vol C Tables 4.2.6.8 and 6.1.1.4'
Cl Cl 0.1484 0.1585 'International Tables Vol C Tables 4.2.6.8 and 6.1.1.4'
Rh Rh -1.1178 0.9187 'International Tables Vol C Tables 4.2.6.8 and 6.1.1.4'

loop_
_geom_angle_atom_site_label_1
_geom_angle_atom_site_label_2
_geom_angle_atom_site_label_3
_geom_angle
_geom_angle_site_symmetry_1
_geom_angle_site_symmetry_3
_geom_angle_publ_flag
N1 Rh1 O1 95.18(12) . . ?
N1 Rh1 O2 80.78(12) . . ?
O1 Rh1 O2 175.41(10) . . ?
N1 Rh1 P2 89.75(10) . . ?
O1 Rh1 P2 90.46(8) . . ?
O2 Rh1 P2 91.70(8) . . ?
N1 Rh1 Cl1 173.37(10) . . ?
O1 Rh1 Cl1 91.24(8) . . ?
O2 Rh1 Cl1 92.86(8) . . ?
P2 Rh1 Cl1 88.57(3) . . ?
N1 Rh1 P1 92.44(10) . . ?
O1 Rh1 P1 89.02(8) . . ?
O2 Rh1 P1 88.97(8) . . ?
P2 Rh1 P1 177.79(4) . . ?
Cl1 Rh1 P1 89.29(3) . . ?
P3 Rh2 P3 180.0 . 2_656 ?
P3 Rh2 Cl2 90.29(6) . 2_656 ?
P3 Rh2 Cl2 89.71(6) 2_656 2_656 ?
P3 Rh2 Cl2 89.71(6) . . ?
P3 Rh2 Cl2 90.29(6) 2_656 . ?
Cl2 Rh2 Cl2 180.00(7) 2_656 . ?
C26 P1 C14 105.22(18) . . ?
C26 P1 C20 102.18(18) . . ?
C14 P1 C20 103.86(18) . . ?
C26 P1 Rh1 111.34(13) . . ?
C14 P1 Rh1 115.99(13) . . ?
C20 P1 Rh1 116.73(14) . . ?
C44 P2 C32 102.43(18) . . ?
C44 P2 C38 101.52(18) . . ?
C32 P2 C38 105.26(19) . . ?
C44 P2 Rh1 117.73(14) . . ?
C32 P2 Rh1 114.17(13) . . ?
C38 P2 Rh1 114.02(13) . . ?
C56 P3 C50 104.1(2) . . ?
C56 P3 C62 106.6(2) . . ?
C50 P3 C62 102.2(2) . . ?
C56 P3 Rh2 110.15(17) . . ?
C50 P3 Rh2 117.25(19) . . ?
C62 P3 Rh2 115.43(16) . . ?
C1 O1 Rh1 121.9(2) . . ?
C9 O2 Rh1 108.8(2) . . ?
C7 N1 N2 118.6(3) . . ?
C7 N1 Rh1 127.0(3) . . ?
N2 N1 Rh1 114.4(2) . . ?
C9 N2 N1 110.8(3) . . ?
C9 N3 C12 120.6(4) . . ?
C9 N3 C10 120.1(4) . . ?
C12 N3 C10 117.8(4) . . ?
O1 C1 C6 127.1(4) . . ?
O1 C1 C2 114.3(3) . . ?
C6 C1 C2 118.6(3) . . ?
C3 C2 C1 123.0(4) . . ?
C2 C3 C4 118.9(4) . . ?
C5 C4 C3 119.2(4) . . ?
C4 C5 C6 123.9(4) . . ?
C1 C6 C5 116.3(4) . . ?
C1 C6 C7 126.6(3) . . ?
C5 C6 C7 117.1(4) . . ?
N1 C7 C6 121.9(3) . . ?
N1 C7 C8 118.4(4) . . ?
C6 C7 C8 119.7(3) . . ?
O2 C9 N2 125.1(3) . . ?
O2 C9 N3 117.9(4) . . ?
N2 C9 N3 116.9(4) . . ?
N3 C10 C11 113.3(5) . . ?
N3 C12 C13 113.2(4) . . ?
C19 C14 C15 119.1(4) . . ?
C19 C14 P1 121.8(3) . . ?
C15 C14 P1 119.1(3) . . ?
C16 C15 C14 119.8(4) . . ?
C17 C16 C15 120.5(4) . . ?
C18 C17 C16 120.0(4) . . ?
C17 C18 C19 120.6(4) . . ?
C14 C19 C18 120.0(4) . . ?
C21 C20 C25 119.4(4) . . ?
C21 C20 P1 120.6(3) . . ?
C25 C20 P1 120.0(3) . . ?
C22 C21 C20 120.1(4) . . ?
C21 C22 C23 120.0(5) . . ?
C24 C23 C22 120.0(4) . . ?
C23 C24 C25 120.3(5) . . ?
C24 C25 C20 120.1(4) . . ?
C27 C26 C31 119.1(4) . . ?
C27 C26 P1 124.5(3) . . ?
C31 C26 P1 116.4(3) . . ?
C26 C27 C28 120.2(4) . . ?
C29 C28 C27 120.0(4) . . ?
C30 C29 C28 120.3(4) . . ?
C29 C30 C31 120.1(4) . . ?
C30 C31 C26 120.3(4) . . ?
C37 C32 C33 119.5(4) . . ?
C37 C32 P2 123.1(3) . . ?
C33 C32 P2 117.3(3) . . ?
C34 C33 C32 119.7(4) . . ?
C35 C34 C33 120.3(4) . . ?
C36 C35 C34 120.3(4) . . ?
C35 C36 C37 120.1(5) . . ?
C32 C37 C36 120.0(4) . . ?
C43 C38 C39 119.1(4) . . ?
C43 C38 P2 120.8(3) . . ?
C39 C38 P2 120.1(3) . . ?
C40 C39 C38 120.2(4) . . ?
C41 C40 C39 120.4(4) . . ?
C40 C41 C42 120.2(4) . . ?
C41 C42 C43 119.9(4) . . ?
C38 C43 C42 120.1(4) . . ?
C49 C44 C45 119.9(4) . . ?
C49 C44 P2 120.0(3) . . ?
C45 C44 P2 119.8(3) . . ?
C44 C45 C46 118.9(4) . . ?
C47 C46 C45 120.7(4) . . ?
C46 C47 C48 120.1(4) . . ?
C47 C48 C49 120.2(4) . . ?
C48 C49 C44 120.1(4) . . ?
C51 C50 C55 118.3(5) . . ?
C51 C50 P3 120.1(4) . . ?
C55 C50 P3 121.5(4) . . ?
C50 C51 C52 121.7(6) . . ?
C53 C52 C51 118.0(7) . . ?
C54 C53 C52 121.5(5) . . ?
C55 C54 C53 119.1(6) . . ?
C54 C55 C50 121.4(6) . . ?
C61 C56 C57 117.4(5) . . ?
C61 C56 P3 124.8(4) . . ?
C57 C56 P3 117.8(4) . . ?
C58 C57 C56 121.0(5) . . ?
C59 C58 C57 120.0(5) . . ?
C58 C59 C60 120.7(5) . . ?
C59 C60 C61 119.3(6) . . ?
C56 C61 C60 121.5(5) . . ?
C67 C62 C63 119.8(5) . . ?
C67 C62 P3 119.7(4) . . ?
C63 C62 P3 120.2(4) . . ?
C64 C63 C62 120.3(6) . . ?
C63 C64 C65 119.3(6) . . ?
C66 C65 C64 121.4(6) . . ?
C65 C66 C67 119.6(5) . . ?
C62 C67 C66 119.6(6) . . ?

loop_
_geom_bond_atom_site_label_1
_geom_bond_atom_site_label_2
_geom_bond_distance
_geom_bond_site_symmetry_2
_geom_bond_publ_flag
Rh1 N1 1.974(3) . ?
Rh1 O1 1.996(2) . ?
Rh1 O2 2.034(2) . ?
Rh1 P2 2.3786(10) . ?
Rh1 Cl1 2.3795(10) . ?
Rh1 P1 2.3833(11) . ?
Rh2 P3 2.3222(13) . ?
Rh2 P3 2.3222(13) 2_656 ?
Rh2 Cl2 2.470(3) 2_656 ?
Rh2 Cl2 2.470(3) . ?
P1 C26 1.825(4) . ?
P1 C14 1.828(4) . ?
P1 C20 1.833(4) . ?
P2 C44 1.829(4) . ?
P2 C32 1.834(4) . ?
P2 C38 1.835(4) . ?
P3 C56 1.816(5) . ?
P3 C50 1.816(5) . ?
P3 C62 1.843(5) . ?
O1 C1 1.324(4) . ?
O2 C9 1.303(5) . ?
N1 C7 1.306(5) . ?
N1 N2 1.398(4) . ?
N2 C9 1.340(5) . ?
N3 C9 1.358(5) . ?
N3 C12 1.460(6) . ?
N3 C10 1.464(6) . ?
C1 C6 1.413(6) . ?
C1 C2 1.417(5) . ?
C2 C3 1.363(6) . ?
C3 C4 1.391(7) . ?
C4 C5 1.370(7) . ?
C5 C6 1.413(6) . ?
C6 C7 1.463(5) . ?
C7 C8 1.511(5) . ?
C10 C11 1.536(8) . ?
C12 C13 1.513(7) . ?
C14 C19 1.395(6) . ?
C14 C15 1.401(6) . ?
C15 C16 1.391(6) . ?
C16 C17 1.381(7) . ?
C17 C18 1.370(7) . ?
C18 C19 1.395(6) . ?
C20 C21 1.394(6) . ?
C20 C25 1.395(6) . ?
C21 C22 1.384(6) . ?
C22 C23 1.398(7) . ?
C23 C24 1.372(7) . ?
C24 C25 1.388(6) . ?
C26 C27 1.386(6) . ?
C26 C31 1.404(6) . ?
C27 C28 1.394(6) . ?
C28 C29 1.386(6) . ?
C29 C30 1.376(6) . ?
C30 C31 1.386(6) . ?
C32 C37 1.386(6) . ?
C32 C33 1.393(6) . ?
C33 C34 1.385(6) . ?
C34 C35 1.380(7) . ?
C35 C36 1.365(7) . ?
C36 C37 1.395(6) . ?
C38 C43 1.393(6) . ?
C38 C39 1.395(6) . ?
C39 C40 1.392(6) . ?
C40 C41 1.367(7) . ?
C41 C42 1.388(7) . ?
C42 C43 1.395(6) . ?
C44 C49 1.391(6) . ?
C44 C45 1.391(6) . ?
C45 C46 1.406(6) . ?
C46 C47 1.366(7) . ?
C47 C48 1.383(7) . ?
C48 C49 1.386(6) . ?
C50 C51 1.373(8) . ?
C50 C55 1.409(7) . ?
C51 C52 1.392(8) . ?
C52 C53 1.392(10) . ?
C53 C54 1.383(10) . ?
C54 C55 1.362(8) . ?
C56 C61 1.380(8) . ?
C56 C57 1.387(7) . ?
C57 C58 1.385(7) . ?
C58 C59 1.357(8) . ?
C59 C60 1.364(7) . ?
C60 C61 1.390(8) . ?
C62 C67 1.394(7) . ?
C62 C63 1.399(8) . ?
C63 C64 1.376(8) . ?
C64 C65 1.393(9) . ?
C65 C66 1.371(9) . ?
C66 C67 1.397(7) . ?
